data_7153104
loop_
_publ_author_name
'Yang, Yan-Ling'
'Wang, Ya-Wen'
'Duan, Dong-Zhu'
'Zhang, Ai-Jiang'
'Fang, Jian-Guo'
'Peng, Yu'

_publ_section_title
;
 Off-on-off fluorescent chemosensor for pH measurement with a terbium(iii)
 complex based on a tripodal salicylic-acid derivative.
;
_journal_issue 40
_journal_name_full 'Organic &amp; biomolecular chemistry'
_journal_page_first 6960
_journal_page_last 6966
_journal_paper_doi 10.1039/c3ob41319e
_journal_volume 11
_journal_year 2013
_chemical_formula_sum 'C76 H74 Br6 N6 O26 S2 Tb2'
_chemical_formula_weight 2348.82
_chemical_name_systematic
;
?
;
_space_group_IT_number 2
_symmetry_cell_setting triclinic
_symmetry_space_group_name_Hall '-P 1'
_symmetry_space_group_name_H-M 'P -1'
_atom_sites_solution_hydrogens geom
_atom_sites_solution_primary direct
_atom_sites_solution_secondary difmap
_audit_creation_method SHELXL-97
_cell_angle_alpha 76.169(2)
_cell_angle_beta 87.766(2)
_cell_angle_gamma 88.385(2)
_cell_formula_units_Z 1
_cell_length_a 12.818(2)
_cell_length_b 12.868(2)
_cell_length_c 16.038(3)
_cell_measurement_reflns_used 3972
_cell_measurement_temperature 296(2)
_cell_measurement_theta_max 22.66
_cell_measurement_theta_min 2.26
_cell_volume 2566.2(7)
_computing_cell_refinement 'Bruker SMART'
_computing_data_collection 'Bruker SMART'
_computing_data_reduction 'Bruker SAINT'
_computing_molecular_graphics 'Bruker SHELXTL'
_computing_publication_material 'Bruker SHELXTL'
_computing_structure_refinement 'SHELXL-97 (Sheldrick, 1997)'
_computing_structure_solution 'SHELXS-97 (Sheldrick, 1990)'
_diffrn_ambient_temperature 296(2)
_diffrn_measured_fraction_theta_full 0.988
_diffrn_measured_fraction_theta_max 0.988
_diffrn_measurement_device_type 'CCD area detector'
_diffrn_measurement_method 'phi and omega scans'
_diffrn_radiation_monochromator graphite
_diffrn_radiation_source 'fine-focus sealed tube'
_diffrn_radiation_type MoK\a
_diffrn_radiation_wavelength 0.71073
_diffrn_reflns_av_R_equivalents 0.0428
_diffrn_reflns_av_sigmaI/netI 0.0751
_diffrn_reflns_limit_h_max 14
_diffrn_reflns_limit_h_min -15
_diffrn_reflns_limit_k_max 15
_diffrn_reflns_limit_k_min -15
_diffrn_reflns_limit_l_max 19
_diffrn_reflns_limit_l_min -19
_diffrn_reflns_number 18184
_diffrn_reflns_theta_full 25.10
_diffrn_reflns_theta_max 25.10
_diffrn_reflns_theta_min 2.26
_exptl_absorpt_coefficient_mu 3.809
_exptl_absorpt_correction_T_max 0.433
_exptl_absorpt_correction_T_min 0.332
_exptl_absorpt_correction_type multi-scan
_exptl_absorpt_process_details sadabs
_exptl_crystal_colour colorless
_exptl_crystal_density_diffrn 1.520
_exptl_crystal_density_method 'not measured'
_exptl_crystal_description block
_exptl_crystal_F_000 1152
_exptl_crystal_size_max 0.30
_exptl_crystal_size_mid 0.26
_exptl_crystal_size_min 0.22
_platon_squeeze_details
;
;
_refine_diff_density_max 1.746
_refine_diff_density_min -0.829
_refine_diff_density_rms 0.129
_refine_ls_extinction_method none
_refine_ls_goodness_of_fit_ref 0.858
_refine_ls_hydrogen_treatment constr
_refine_ls_matrix_type full
_refine_ls_number_parameters 537
_refine_ls_number_reflns 9034
_refine_ls_number_restraints 276
_refine_ls_restrained_S_all 0.863
_refine_ls_R_factor_all 0.0674
_refine_ls_R_factor_gt 0.0468
_refine_ls_shift/su_max 0.001
_refine_ls_shift/su_mean 0.000
_refine_ls_structure_factor_coef Fsqd
_refine_ls_weighting_details 'calc w=1/[\s^2^(Fo^2^)+(0.1000P)^2^+0.8067P] where P=(Fo^2^+2Fc^2^)/3'
_refine_ls_weighting_scheme calc
_refine_ls_wR_factor_gt 0.1280
_refine_ls_wR_factor_ref 0.1380
_reflns_number_gt 6781
_reflns_number_total 9034
_reflns_threshold_expression >2sigma(I)
_cod_data_source_file c3ob41319e.txt
_cod_data_source_block 3
_cod_depositor_comments
;
The following automatic conversions were performed:

'_symmetry_cell_setting' value 'Triclinic' changed to 'triclinic'
according to /home/saulius/struct/CIF-dictionaries/cif_core.dic
dictionary named 'cif_core.dic' version 2.4.2 from 2011-04-26.

Automatic conversion script
Id: cif_fix_values 1891 2012-01-12 08:04:46Z andrius 
;
_cod_original_cell_volume 2566.1(7)
_cod_original_sg_symbol_H-M P-1
_cod_database_code 7153104

loop_
_symmetry_equiv_pos_as_xyz
'x, y, z'
'-x, -y, -z'

loop_
_atom_site_label
_atom_site_type_symbol
_atom_site_fract_x
_atom_site_fract_y
_atom_site_fract_z
_atom_site_U_iso_or_equiv
_atom_site_adp_type
_atom_site_occupancy
_atom_site_symmetry_multiplicity
_atom_site_calc_flag
_atom_site_refinement_flags
Tb1 Tb 0.91067(2) 0.62641(2) 0.440681(19) 0.02291(11) Uani 1 1 d .
Br1 Br 0.80682(10) 0.63912(10) 0.92103(7) 0.0912(4) Uani 1 1 d .
Br2 Br 0.55509(7) 0.49943(10) 0.10037(6) 0.0730(3) Uani 1 1 d .
Br3 Br 0.85618(10) 0.38434(11) 0.12382(6) 0.0907(4) Uani 1 1 d .
C1 C 0.5868(11) 0.1484(11) 1.0708(9) 0.120(4) Uani 1 1 d U
H1A H 0.6079 0.2197 1.0699 0.181 Uiso 1 1 calc R
H1B H 0.6427 0.0987 1.0910 0.181 Uiso 1 1 calc R
H1C H 0.5265 0.1308 1.1085 0.181 Uiso 1 1 calc R
C2 C 0.5595(9) 0.1420(9) 0.9787(7) 0.080(2) Uani 1 1 d U
C3 C 0.6311(9) 0.0842(9) 0.9404(8) 0.086(2) Uani 1 1 d U
H3 H 0.6875 0.0490 0.9704 0.104 Uiso 1 1 calc R
C4 C 0.6160(8) 0.0799(9) 0.8528(7) 0.079(2) Uani 1 1 d U
H4 H 0.6623 0.0424 0.8241 0.095 Uiso 1 1 calc R
C5 C 0.5307(7) 0.1334(7) 0.8136(6) 0.0622(19) Uani 1 1 d U
C6 C 0.4615(8) 0.1880(8) 0.8558(7) 0.076(2) Uani 1 1 d U
H6 H 0.4030 0.2230 0.8289 0.091 Uiso 1 1 calc R
C7 C 0.4819(9) 0.1892(9) 0.9411(8) 0.084(2) Uani 1 1 d U
H7 H 0.4361 0.2265 0.9704 0.101 Uiso 1 1 calc R
C8 C 0.6267(5) 0.2746(5) 0.6031(4) 0.0286(14) Uani 1 1 d .
C9 C 0.6361(5) 0.3478(5) 0.6637(4) 0.0281(14) Uani 1 1 d .
H9A H 0.6445 0.4211 0.6310 0.034 Uiso 1 1 calc R
H9B H 0.5731 0.3448 0.6997 0.034 Uiso 1 1 calc R
C10 C 0.7481(5) 0.3879(5) 0.7642(4) 0.0304(15) Uani 1 1 d .
C11 C 0.7014(6) 0.3778(6) 0.8444(5) 0.0417(18) Uani 1 1 d .
H11 H 0.6563 0.3216 0.8658 0.050 Uiso 1 1 calc R
C12 C 0.7199(6) 0.4489(7) 0.8933(5) 0.055(2) Uani 1 1 d .
H12 H 0.6910 0.4394 0.9486 0.066 Uiso 1 1 calc R
C13 C 0.7830(6) 0.5351(7) 0.8582(5) 0.0458(19) Uani 1 1 d .
C14 C 0.8318(5) 0.5452(6) 0.7775(4) 0.0373(17) Uani 1 1 d .
H14 H 0.8754 0.6026 0.7553 0.045 Uiso 1 1 calc R
C15 C 0.8158(5) 0.4707(5) 0.7307(4) 0.0288(14) Uani 1 1 d .
C16 C 0.8770(5) 0.4797(5) 0.6459(4) 0.0268(14) Uani 1 1 d .
C17 C 0.5442(5) 0.3192(5) 0.5354(4) 0.0344(16) Uani 1 1 d .
H17A H 0.5342 0.2693 0.4998 0.041 Uiso 1 1 calc R
H17B H 0.4778 0.3308 0.5633 0.041 Uiso 1 1 calc R
C18 C 0.5692(5) 0.4432(5) 0.3973(4) 0.0316(15) Uani 1 1 d .
C19 C 0.4873(5) 0.4041(5) 0.3616(5) 0.0377(17) Uani 1 1 d .
H19 H 0.4360 0.3649 0.3972 0.045 Uiso 1 1 calc R
C20 C 0.4802(6) 0.4225(6) 0.2726(5) 0.0416(18) Uani 1 1 d .
H20 H 0.4251 0.3956 0.2486 0.050 Uiso 1 1 calc R
C21 C 0.5563(6) 0.4811(6) 0.2213(5) 0.0413(18) Uani 1 1 d .
C22 C 0.6348(5) 0.5268(6) 0.2563(5) 0.0390(17) Uani 1 1 d .
H22 H 0.6830 0.5699 0.2200 0.047 Uiso 1 1 calc R
C23 C 0.6431(5) 0.5097(5) 0.3441(4) 0.0297(15) Uani 1 1 d .
C24 C 0.7310(5) 0.5632(5) 0.3768(4) 0.0303(15) Uani 1 1 d .
C25 C 0.7343(5) 0.2713(5) 0.5573(4) 0.0305(15) Uani 1 1 d .
H25A H 0.7557 0.3435 0.5299 0.037 Uiso 1 1 calc R
H25B H 0.7860 0.2392 0.5989 0.037 Uiso 1 1 calc R
C26 C 0.7606(5) 0.2521(5) 0.4120(4) 0.0279(14) Uani 1 1 d .
C27 C 0.7068(5) 0.2228(6) 0.3491(5) 0.0383(17) Uani 1 1 d .
H27 H 0.6512 0.1765 0.3645 0.046 Uiso 1 1 calc R
C28 C 0.7347(7) 0.2617(7) 0.2622(5) 0.054(2) Uani 1 1 d .
H28 H 0.6981 0.2418 0.2197 0.065 Uiso 1 1 calc R
C29 C 0.8185(6) 0.3308(6) 0.2408(5) 0.0426(18) Uani 1 1 d .
C30 C 0.8717(5) 0.3603(6) 0.3031(4) 0.0345(16) Uani 1 1 d .
H30 H 0.9259 0.4085 0.2875 0.041 Uiso 1 1 calc R
C31 C 0.8461(5) 0.3190(5) 0.3905(4) 0.0265(14) Uani 1 1 d .
C32 C 0.9174(5) 0.3428(5) 0.4548(4) 0.0257(14) Uani 1 1 d .
C33 C 0.7484(6) 0.7718(7) 0.5340(6) 0.054(2) Uani 1 1 d U
H33 H 0.7482 0.7112 0.5793 0.065 Uiso 1 1 calc R
C34 C 0.6232(9) 0.8512(9) 0.6208(8) 0.097(3) Uani 1 1 d U
H34A H 0.5506 0.8431 0.6117 0.146 Uiso 1 1 calc R
H34B H 0.6324 0.9169 0.6379 0.146 Uiso 1 1 calc R
H34C H 0.6470 0.7922 0.6651 0.146 Uiso 1 1 calc R
C35 C 0.6780(10) 0.9482(9) 0.4708(8) 0.098(3) Uani 1 1 d U
H35A H 0.7166 0.9356 0.4216 0.147 Uiso 1 1 calc R
H35B H 0.7071 1.0076 0.4879 0.147 Uiso 1 1 calc R
H35C H 0.6063 0.9642 0.4566 0.147 Uiso 1 1 calc R
C36 C 0.8745(12) 0.8429(11) 0.2888(9) 0.111(3) Uani 1 1 d U
H36 H 0.8051 0.8314 0.3071 0.133 Uiso 1 1 calc R
C37 C 0.7975(13) 0.9956(13) 0.1825(11) 0.150(5) Uani 1 1 d U
H37A H 0.7796 0.9812 0.1289 0.226 Uiso 1 1 calc R
H37B H 0.8071 1.0711 0.1748 0.226 Uiso 1 1 calc R
H37C H 0.7424 0.9725 0.2245 0.226 Uiso 1 1 calc R
C38 C 1.0006(11) 0.9255(11) 0.1962(9) 0.114(4) Uani 1 1 d U
H38A H 1.0127 0.9271 0.1365 0.171 Uiso 1 1 calc R
H38B H 1.0256 0.8584 0.2306 0.171 Uiso 1 1 calc R
H38C H 1.0369 0.9831 0.2101 0.171 Uiso 1 1 calc R
N1 N 0.6016(4) 0.1633(4) 0.6461(4) 0.0323(13) Uani 1 1 d .
H1 H 0.6442 0.1145 0.6363 0.039 Uiso 1 1 calc R
N2 N 0.6838(6) 0.8536(6) 0.5409(6) 0.0634(19) Uani 1 1 d U
N3 N 0.8964(10) 0.9367(9) 0.2126(8) 0.113(3) Uani 1 1 d U
O1 O 0.4177(4) 0.1932(5) 0.6823(4) 0.0615(16) Uani 1 1 d .
O2 O 0.4938(4) 0.0106(4) 0.7132(4) 0.0559(15) Uani 1 1 d .
O3 O 0.7243(3) 0.3146(3) 0.7162(3) 0.0323(10) Uani 1 1 d .
O4 O 0.5829(4) 0.4193(4) 0.4837(3) 0.0386(12) Uani 1 1 d .
O5 O 0.7276(4) 0.2090(4) 0.4935(3) 0.0383(12) Uani 1 1 d .
O6 O 0.8622(3) 0.5656(3) 0.5890(3) 0.0308(10) Uani 1 1 d .
O7 O 0.9393(3) 0.4047(3) 0.6432(3) 0.0347(11) Uani 1 1 d .
O8 O 0.7315(4) 0.5659(4) 0.4537(3) 0.0400(12) Uani 1 1 d .
O9 O 0.8045(4) 0.6003(4) 0.3254(3) 0.0403(12) Uani 1 1 d .
O10 O 0.9668(3) 0.2679(3) 0.5010(3) 0.0332(11) Uani 1 1 d .
O11 O 0.9297(3) 0.4390(3) 0.4587(3) 0.0286(10) Uani 1 1 d .
O12 O 0.8067(4) 0.7714(4) 0.4731(3) 0.0439(12) Uani 1 1 d .
O13 O 0.9375(4) 0.7837(4) 0.3265(3) 0.0473(13) Uani 1 1 d .
S1 S 0.50297(15) 0.12304(15) 0.70956(13) 0.0412(4) Uani 1 1 d .

loop_
_atom_site_aniso_label
_atom_site_aniso_U_11
_atom_site_aniso_U_22
_atom_site_aniso_U_33
_atom_site_aniso_U_23
_atom_site_aniso_U_13
_atom_site_aniso_U_12
Tb1 0.02273(17) 0.02060(17) 0.02461(18) -0.00409(12) -0.00047(12) 0.00116(11)
Br1 0.1248(10) 0.1019(9) 0.0680(7) -0.0616(7) 0.0271(7) -0.0419(8)
Br2 0.0579(6) 0.1295(9) 0.0379(5) -0.0317(5) -0.0095(4) 0.0017(6)
Br3 0.1046(9) 0.1354(11) 0.0295(5) -0.0140(6) 0.0018(5) -0.0123(8)
C1 0.121(4) 0.120(4) 0.120(4) -0.0284(13) -0.0039(10) -0.0029(10)
C2 0.080(2) 0.080(2) 0.079(2) -0.0189(11) -0.0022(10) -0.0026(10)
C3 0.086(2) 0.086(2) 0.086(2) -0.0192(11) -0.0037(10) -0.0023(10)
C4 0.080(2) 0.079(2) 0.079(2) -0.0190(11) -0.0026(10) -0.0017(10)
C5 0.063(2) 0.062(2) 0.062(2) -0.0154(10) -0.0018(10) -0.0015(10)
C6 0.076(2) 0.076(2) 0.076(2) -0.0183(11) -0.0018(10) -0.0019(10)
C7 0.085(2) 0.084(2) 0.084(2) -0.0203(11) -0.0017(10) -0.0021(10)
C8 0.029(3) 0.022(3) 0.032(4) -0.002(3) 0.001(3) -0.003(3)
C9 0.026(3) 0.028(4) 0.029(4) -0.005(3) 0.000(3) -0.002(3)
C10 0.035(4) 0.031(4) 0.024(3) -0.004(3) -0.003(3) 0.004(3)
C11 0.041(4) 0.046(5) 0.037(4) -0.008(4) 0.011(3) -0.015(4)
C12 0.057(5) 0.083(6) 0.024(4) -0.011(4) 0.012(4) -0.017(5)
C13 0.052(5) 0.061(5) 0.029(4) -0.022(4) 0.007(3) -0.008(4)
C14 0.038(4) 0.043(4) 0.034(4) -0.014(3) 0.004(3) -0.008(3)
C15 0.026(3) 0.034(4) 0.029(4) -0.014(3) 0.000(3) 0.006(3)
C16 0.023(3) 0.033(4) 0.023(3) -0.004(3) 0.001(3) -0.001(3)
C17 0.031(4) 0.033(4) 0.037(4) -0.001(3) -0.002(3) -0.005(3)
C18 0.033(4) 0.029(4) 0.032(4) -0.008(3) -0.007(3) 0.007(3)
C19 0.034(4) 0.034(4) 0.045(4) -0.006(3) -0.012(3) -0.001(3)
C20 0.038(4) 0.048(5) 0.040(4) -0.009(4) -0.018(3) -0.004(3)
C21 0.035(4) 0.055(5) 0.037(4) -0.016(4) -0.010(3) 0.005(4)
C22 0.033(4) 0.050(5) 0.035(4) -0.010(3) -0.003(3) -0.006(3)
C23 0.025(3) 0.033(4) 0.032(4) -0.009(3) -0.007(3) 0.006(3)
C24 0.027(4) 0.025(4) 0.035(4) -0.001(3) -0.008(3) 0.004(3)
C25 0.029(4) 0.033(4) 0.033(4) -0.016(3) 0.000(3) 0.001(3)
C26 0.030(4) 0.024(3) 0.030(4) -0.009(3) 0.002(3) 0.001(3)
C27 0.027(4) 0.040(4) 0.054(5) -0.021(4) -0.005(3) -0.001(3)
C28 0.060(5) 0.063(6) 0.045(5) -0.027(4) -0.015(4) 0.010(4)
C29 0.043(4) 0.056(5) 0.029(4) -0.011(4) 0.001(3) 0.011(4)
C30 0.026(4) 0.043(4) 0.032(4) -0.006(3) 0.004(3) 0.004(3)
C31 0.024(3) 0.024(3) 0.033(4) -0.009(3) 0.001(3) 0.010(3)
C32 0.022(3) 0.023(3) 0.034(4) -0.011(3) 0.004(3) 0.001(3)
C33 0.048(4) 0.042(4) 0.079(5) -0.025(4) 0.004(4) -0.004(3)
C34 0.094(6) 0.085(6) 0.125(7) -0.054(5) 0.033(5) -0.010(5)
C35 0.104(6) 0.074(6) 0.117(7) -0.024(5) -0.008(5) 0.017(5)
C36 0.133(6) 0.103(6) 0.103(6) -0.038(5) -0.005(6) -0.012(6)
C37 0.163(8) 0.139(7) 0.141(7) -0.017(6) -0.011(7) 0.010(7)
C38 0.128(7) 0.127(7) 0.103(6) -0.056(6) -0.005(6) -0.034(6)
N1 0.030(3) 0.027(3) 0.038(3) -0.007(3) 0.005(3) -0.001(2)
N2 0.053(4) 0.049(4) 0.097(5) -0.037(3) 0.012(3) 0.000(3)
N3 0.130(6) 0.107(6) 0.110(6) -0.040(5) -0.029(5) 0.024(5)
O1 0.037(3) 0.063(4) 0.072(4) 0.006(3) 0.007(3) 0.000(3)
O2 0.060(4) 0.042(3) 0.063(4) -0.008(3) 0.011(3) -0.019(3)
O3 0.033(3) 0.033(3) 0.031(3) -0.007(2) -0.002(2) -0.002(2)
O4 0.047(3) 0.034(3) 0.034(3) -0.004(2) -0.011(2) -0.010(2)
O5 0.047(3) 0.031(3) 0.040(3) -0.015(2) 0.014(2) -0.013(2)
O6 0.035(3) 0.033(3) 0.022(2) -0.001(2) 0.0050(19) 0.002(2)
O7 0.035(3) 0.028(3) 0.037(3) 0.000(2) 0.009(2) 0.003(2)
O8 0.032(3) 0.057(3) 0.034(3) -0.017(2) 0.001(2) -0.013(2)
O9 0.036(3) 0.046(3) 0.036(3) -0.002(2) -0.003(2) -0.013(2)
O10 0.036(3) 0.021(2) 0.043(3) -0.007(2) -0.011(2) 0.007(2)
O11 0.032(2) 0.020(2) 0.035(3) -0.0066(19) -0.003(2) -0.0021(19)
O12 0.040(3) 0.036(3) 0.054(3) -0.009(2) 0.008(3) 0.010(2)
O13 0.051(3) 0.034(3) 0.050(3) 0.004(2) -0.011(3) 0.009(2)
S1 0.0382(10) 0.0375(10) 0.0450(11) -0.0047(9) 0.0075(9) -0.0087(8)

loop_
_atom_type_symbol
_atom_type_description
_atom_type_scat_dispersion_real
_atom_type_scat_dispersion_imag
_atom_type_scat_source
C C 0.0033 0.0016 'International Tables Vol C Tables 4.2.6.8 and 6.1.1.4'
H H 0.0000 0.0000 'International Tables Vol C Tables 4.2.6.8 and 6.1.1.4'
N N 0.0061 0.0033 'International Tables Vol C Tables 4.2.6.8 and 6.1.1.4'
O O 0.0106 0.0060 'International Tables Vol C Tables 4.2.6.8 and 6.1.1.4'
Tb Tb -0.1723 4.1537 'International Tables Vol C Tables 4.2.6.8 and 6.1.1.4'
Br Br -0.2901 2.4595 'International Tables Vol C Tables 4.2.6.8 and 6.1.1.4'
S S 0.1246 0.1234 'International Tables Vol C Tables 4.2.6.8 and 6.1.1.4'

loop_
_geom_angle_atom_site_label_1
_geom_angle_atom_site_label_2
_geom_angle_atom_site_label_3
_geom_angle
_geom_angle_site_symmetry_1
_geom_angle_site_symmetry_3
O11 Tb1 O6 79.25(15) . .
O11 Tb1 O7 72.78(15) . 2_766
O6 Tb1 O7 133.11(15) . 2_766
O11 Tb1 O13 136.88(17) . .
O6 Tb1 O13 143.83(17) . .
O7 Tb1 O13 71.81(17) 2_766 .
O11 Tb1 O12 146.51(16) . .
O6 Tb1 O12 75.57(16) . .
O7 Tb1 O12 140.61(16) 2_766 .
O13 Tb1 O12 71.45(18) . .
O11 Tb1 O9 79.55(15) . .
O6 Tb1 O9 123.31(15) . .
O7 Tb1 O9 87.83(16) 2_766 .
O13 Tb1 O9 75.32(17) . .
O12 Tb1 O9 96.20(18) . .
O11 Tb1 O8 76.63(16) . .
O6 Tb1 O8 70.90(15) . .
O7 Tb1 O8 134.13(16) 2_766 .
O13 Tb1 O8 112.92(17) . .
O12 Tb1 O8 74.51(17) . .
O9 Tb1 O8 53.22(16) . .
O11 Tb1 O10 122.72(14) . 2_766
O6 Tb1 O10 81.66(15) . 2_766
O7 Tb1 O10 82.81(16) 2_766 2_766
O13 Tb1 O10 75.90(17) . 2_766
O12 Tb1 O10 74.98(16) . 2_766
O9 Tb1 O10 151.21(16) . 2_766
O8 Tb1 O10 143.02(15) . 2_766
O11 Tb1 O11 72.32(15) . 2_766
O6 Tb1 O11 66.01(14) . 2_766
O7 Tb1 O11 69.95(15) 2_766 2_766
O13 Tb1 O11 116.29(15) . 2_766
O12 Tb1 O11 115.52(16) . 2_766
O9 Tb1 O11 148.13(15) . 2_766
O8 Tb1 O11 130.37(15) . 2_766
O10 Tb1 O11 50.60(13) 2_766 2_766
O11 Tb1 C24 74.53(16) . .
O6 Tb1 C24 96.63(18) . .
O7 Tb1 C24 110.72(18) 2_766 .
O13 Tb1 C24 95.94(19) . .
O12 Tb1 C24 86.76(18) . .
O9 Tb1 C24 26.83(17) . .
O8 Tb1 C24 26.54(17) . .
O10 Tb1 C24 161.54(17) 2_766 .
O11 Tb1 C24 144.83(15) 2_766 .
O11 Tb1 C32 98.16(16) . 2_766
O6 Tb1 C32 70.38(16) . 2_766
O7 Tb1 C32 77.17(17) 2_766 2_766
O13 Tb1 C32 97.20(18) . 2_766
O12 Tb1 C32 93.83(17) . 2_766
O9 Tb1 C32 164.78(17) . 2_766
O8 Tb1 C32 141.22(16) . 2_766
O10 Tb1 C32 24.92(15) 2_766 2_766
O11 Tb1 C32 25.84(14) 2_766 2_766
C24 Tb1 C32 166.32(18) . 2_766
C2 C1 H1A 109.5 . .
C2 C1 H1B 109.5 . .
H1A C1 H1B 109.5 . .
C2 C1 H1C 109.5 . .
H1A C1 H1C 109.5 . .
H1B C1 H1C 109.5 . .
C7 C2 C3 122.8(12) . .
C7 C2 C1 122.7(12) . .
C3 C2 C1 114.4(11) . .
C2 C3 C4 118.3(11) . .
C2 C3 H3 120.9 . .
C4 C3 H3 120.9 . .
C5 C4 C3 117.1(10) . .
C5 C4 H4 121.5 . .
C3 C4 H4 121.5 . .
C4 C5 C6 121.7(10) . .
C4 C5 S1 119.1(8) . .
C6 C5 S1 118.9(8) . .
C5 C6 C7 117.9(10) . .
C5 C6 H6 121.1 . .
C7 C6 H6 121.1 . .
C2 C7 C6 122.2(12) . .
C2 C7 H7 118.9 . .
C6 C7 H7 118.9 . .
N1 C8 C9 114.2(5) . .
N1 C8 C25 106.8(5) . .
C9 C8 C25 106.8(5) . .
N1 C8 C17 109.1(5) . .
C9 C8 C17 110.6(5) . .
C25 C8 C17 109.1(5) . .
O3 C9 C8 109.3(5) . .
O3 C9 H9A 109.8 . .
C8 C9 H9A 109.8 . .
O3 C9 H9B 109.8 . .
C8 C9 H9B 109.8 . .
H9A C9 H9B 108.3 . .
C11 C10 C15 120.7(6) . .
C11 C10 O3 118.9(6) . .
C15 C10 O3 120.4(6) . .
C12 C11 C10 121.4(7) . .
C12 C11 H11 119.3 . .
C10 C11 H11 119.3 . .
C11 C12 C13 118.2(7) . .
C11 C12 H12 120.9 . .
C13 C12 H12 120.9 . .
C12 C13 C14 120.7(7) . .
C12 C13 Br1 120.1(5) . .
C14 C13 Br1 119.1(6) . .
C15 C14 C13 120.2(7) . .
C15 C14 H14 119.9 . .
C13 C14 H14 119.9 . .
C14 C15 C10 118.6(6) . .
C14 C15 C16 118.6(6) . .
C10 C15 C16 122.7(6) . .
O7 C16 O6 128.3(6) . .
O7 C16 C15 115.7(6) . .
O6 C16 C15 115.8(5) . .
O4 C17 C8 106.9(5) . .
O4 C17 H17A 110.3 . .
C8 C17 H17A 110.3 . .
O4 C17 H17B 110.3 . .
C8 C17 H17B 110.3 . .
H17A C17 H17B 108.6 . .
O4 C18 C19 122.2(6) . .
O4 C18 C23 117.6(6) . .
C19 C18 C23 120.2(6) . .
C18 C19 C20 120.9(7) . .
C18 C19 H19 119.6 . .
C20 C19 H19 119.6 . .
C21 C20 C19 118.5(6) . .
C21 C20 H20 120.7 . .
C19 C20 H20 120.7 . .
C20 C21 C22 121.0(7) . .
C20 C21 Br2 119.9(5) . .
C22 C21 Br2 119.1(6) . .
C23 C22 C21 121.3(7) . .
C23 C22 H22 119.4 . .
C21 C22 H22 119.4 . .
C22 C23 C18 117.9(6) . .
C22 C23 C24 117.8(6) . .
C18 C23 C24 124.4(6) . .
O8 C24 O9 121.5(6) . .
O8 C24 C23 120.1(6) . .
O9 C24 C23 118.3(6) . .
O8 C24 Tb1 61.0(3) . .
O9 C24 Tb1 61.0(3) . .
C23 C24 Tb1 169.8(4) . .
O5 C25 C8 109.2(5) . .
O5 C25 H25A 109.8 . .
C8 C25 H25A 109.8 . .
O5 C25 H25B 109.8 . .
C8 C25 H25B 109.8 . .
H25A C25 H25B 108.3 . .
O5 C26 C27 115.8(6) . .
O5 C26 C31 123.7(6) . .
C27 C26 C31 120.5(6) . .
C26 C27 C28 120.9(7) . .
C26 C27 H27 119.6 . .
C28 C27 H27 119.6 . .
C29 C28 C27 118.5(7) . .
C29 C28 H28 120.7 . .
C27 C28 H28 120.7 . .
C30 C29 C28 120.8(7) . .
C30 C29 Br3 120.4(6) . .
C28 C29 Br3 118.8(6) . .
C29 C30 C31 121.0(7) . .
C29 C30 H30 119.5 . .
C31 C30 H30 119.5 . .
C26 C31 C30 118.3(6) . .
C26 C31 C32 123.8(6) . .
C30 C31 C32 117.7(6) . .
O10 C32 O11 121.4(6) . .
O10 C32 C31 118.9(5) . .
O11 C32 C31 119.7(6) . .
O10 C32 Tb1 56.6(3) . 2_766
O11 C32 Tb1 65.4(3) . 2_766
C31 C32 Tb1 168.4(4) . 2_766
O12 C33 N2 124.7(9) . .
O12 C33 H33 117.7 . .
N2 C33 H33 117.7 . .
N2 C34 H34A 109.5 . .
N2 C34 H34B 109.5 . .
H34A C34 H34B 109.5 . .
N2 C34 H34C 109.5 . .
H34A C34 H34C 109.5 . .
H34B C34 H34C 109.5 . .
N2 C35 H35A 109.5 . .
N2 C35 H35B 109.5 . .
H35A C35 H35B 109.5 . .
N2 C35 H35C 109.5 . .
H35A C35 H35C 109.5 . .
H35B C35 H35C 109.5 . .
O13 C36 N3 125.7(14) . .
O13 C36 H36 117.1 . .
N3 C36 H36 117.1 . .
N3 C37 H37A 109.5 . .
N3 C37 H37B 109.5 . .
H37A C37 H37B 109.5 . .
N3 C37 H37C 109.5 . .
H37A C37 H37C 109.5 . .
H37B C37 H37C 109.5 . .
N3 C38 H38A 109.5 . .
N3 C38 H38B 109.5 . .
H38A C38 H38B 109.5 . .
N3 C38 H38C 109.5 . .
H38A C38 H38C 109.5 . .
H38B C38 H38C 109.5 . .
C8 N1 S1 127.0(4) . .
C8 N1 H1 116.5 . .
S1 N1 H1 116.5 . .
C33 N2 C35 120.0(9) . .
C33 N2 C34 120.8(9) . .
C35 N2 C34 119.1(8) . .
C38 N3 C37 145.9(14) . .
C38 N3 C36 103.0(11) . .
C37 N3 C36 110.7(13) . .
C10 O3 C9 112.7(5) . .
C18 O4 C17 118.8(5) . .
C26 O5 C25 119.0(5) . .
C16 O6 Tb1 134.8(4) . .
C16 O7 Tb1 137.6(4) . 2_766
C24 O8 Tb1 92.4(4) . .
C24 O9 Tb1 92.2(4) . .
C32 O10 Tb1 98.5(4) . 2_766
C32 O11 Tb1 163.5(4) . .
C32 O11 Tb1 88.8(4) . 2_766
Tb1 O11 Tb1 107.68(15) . 2_766
C33 O12 Tb1 129.4(5) . .
C36 O13 Tb1 128.4(9) . .
O1 S1 O2 119.3(4) . .
O1 S1 N1 108.1(3) . .
O2 S1 N1 106.1(3) . .
O1 S1 C5 107.0(4) . .
O2 S1 C5 106.9(4) . .
N1 S1 C5 109.2(4) . .

loop_
_geom_bond_atom_site_label_1
_geom_bond_atom_site_label_2
_geom_bond_distance
_geom_bond_site_symmetry_2
Tb1 O11 2.366(4) .
Tb1 O6 2.384(4) .
Tb1 O7 2.384(4) 2_766
Tb1 O13 2.405(5) .
Tb1 O12 2.407(5) .
Tb1 O9 2.429(5) .
Tb1 O8 2.431(4) .
Tb1 O10 2.457(4) 2_766
Tb1 O11 2.648(4) 2_766
Tb1 C24 2.776(6) .
Tb1 C32 2.911(6) 2_766
Br1 C13 1.895(7) .
Br2 C21 1.898(7) .
Br3 C29 1.887(7) .
C1 C2 1.552(16) .
C1 H1A 0.9600 .
C1 H1B 0.9600 .
C1 H1C 0.9600 .
C2 C7 1.250(14) .
C2 C3 1.381(14) .
C3 C4 1.440(14) .
C3 H3 0.9300 .
C4 C5 1.367(13) .
C4 H4 0.9300 .
C5 C6 1.372(13) .
C5 S1 1.756(9) .
C6 C7 1.406(14) .
C6 H6 0.9300 .
C7 H7 0.9300 .
C8 N1 1.473(8) .
C8 C9 1.517(9) .
C8 C25 1.542(9) .
C8 C17 1.544(9) .
C9 O3 1.430(7) .
C9 H9A 0.9700 .
C9 H9B 0.9700 .
C10 C11 1.376(9) .
C10 C15 1.385(9) .
C10 O3 1.399(8) .
C11 C12 1.370(10) .
C11 H11 0.9300 .
C12 C13 1.385(11) .
C12 H12 0.9300 .
C13 C14 1.394(10) .
C14 C15 1.377(9) .
C14 H14 0.9300 .
C15 C16 1.524(9) .
C16 O7 1.242(7) .
C16 O6 1.268(7) .
C17 O4 1.445(8) .
C17 H17A 0.9700 .
C17 H17B 0.9700 .
C18 O4 1.362(8) .
C18 C19 1.379(9) .
C18 C23 1.410(9) .
C19 C20 1.395(10) .
C19 H19 0.9300 .
C20 C21 1.371(10) .
C20 H20 0.9300 .
C21 C22 1.382(10) .
C22 C23 1.381(9) .
C22 H22 0.9300 .
C23 C24 1.510(9) .
C24 O8 1.241(8) .
C24 O9 1.254(8) .
C25 O5 1.449(7) .
C25 H25A 0.9700 .
C25 H25B 0.9700 .
C26 O5 1.349(8) .
C26 C27 1.373(9) .
C26 C31 1.394(9) .
C27 C28 1.399(11) .
C27 H27 0.9300 .
C28 C29 1.394(11) .
C28 H28 0.9300 .
C29 C30 1.362(10) .
C30 C31 1.404(9) .
C30 H30 0.9300 .
C31 C32 1.495(9) .
C32 O10 1.240(7) .
C32 O11 1.269(7) .
C32 Tb1 2.911(6) 2_766
C33 O12 1.207(9) .
C33 N2 1.344(10) .
C33 H33 0.9300 .
C34 N2 1.467(12) .
C34 H34A 0.9600 .
C34 H34B 0.9600 .
C34 H34C 0.9600 .
C35 N2 1.449(13) .
C35 H35A 0.9600 .
C35 H35B 0.9600 .
C35 H35C 0.9600 .
C36 O13 1.176(15) .
C36 N3 1.522(17) .
C36 H36 0.9300 .
C37 N3 1.494(17) .
C37 H37A 0.9600 .
C37 H37B 0.9600 .
C37 H37C 0.9600 .
C38 N3 1.361(15) .
C38 H38A 0.9600 .
C38 H38B 0.9600 .
C38 H38C 0.9600 .
N1 S1 1.607(6) .
N1 H1 0.8600 .
O1 S1 1.411(6) .
O2 S1 1.442(5) .
O7 Tb1 2.384(4) 2_766
O10 Tb1 2.457(4) 2_766
O11 Tb1 2.648(4) 2_766

loop_
_platon_squeeze_void_nr
_platon_squeeze_void_average_x
_platon_squeeze_void_average_y
_platon_squeeze_void_average_z
_platon_squeeze_void_volume
_platon_squeeze_void_count_electrons
_platon_squeeze_void_content
1 0.000 0.000 -0.003 694 160 ' '
